data_2007037
loop_
_publ_author_name
'Stock, Norbert'
'Schnick, Wolfgang'

_publ_contact_author
;
    Prof. Wolfgang Schnick
    Laboratorium f\"ur Anorganische Chemie
    Universit\"atsstr. 30
    D-95440 Bayreuth
    Germany
;
_publ_section_title
;
 Tetraammonium Tetrametaphosphimate Tetrahydrate
;
_journal_issue 2
_journal_name_full 'Acta Crystallographica Section C'
_journal_page_first 171
_journal_page_last 174
_journal_paper_doi 10.1107/S0108270197012766
_journal_volume 54
_journal_year 1998
_chemical_formula_iupac '(N H4)4 +, (P O2 N H)4 4-, 4H2 O'
_chemical_formula_moiety '(N H4)4 +, (P O2 N H)4 4-, 4H2 O'
_chemical_formula_structural '(N H4)4 (P O2 N H)4 4H2 O'
_chemical_formula_sum 'H28 N8 O12 P4'
_chemical_formula_weight 456.18
_chemical_name_common 'Tetraammonium tetrametaphosphimate tetrahydrate'
_chemical_name_systematic
;
 Tetraammonium-tetra-\m-imido-cyclotetraphosphate tetrahydrate
;
_space_group_IT_number 14
_symmetry_cell_setting monoclinic
_symmetry_space_group_name_Hall '-P 2yn'
_symmetry_space_group_name_H-M 'P 1 21/n 1'
_audit_creation_method SHELXL
_cell_angle_alpha 90.00
_cell_angle_beta 92.920(6)
_cell_angle_gamma 90.00
_cell_formula_units_Z 2
_cell_length_a 6.5295(8)
_cell_length_b 11.0584(7)
_cell_length_c 12.2954(7)
_cell_measurement_reflns_used 44
_cell_measurement_temperature 173(2)
_cell_measurement_theta_max 15.14
_cell_measurement_theta_min 6.53
_cell_volume 886.65(13)
_computing_cell_refinement XSCANS
_computing_data_collection 'XSCANS (Siemens, 1994)'
_computing_data_reduction 'SHELXTL (Sheldrick, 1994)'
_computing_molecular_graphics 'SHELXTL, KPLOT (Hundt, 1979)'
_computing_publication_material SHELXTL
_computing_structure_refinement 'SHELXL93 (Sheldrick, 1993)'
_computing_structure_solution 'SHELXS86 (Sheldrick, 1990)'
_diffrn_ambient_temperature 173(2)
_diffrn_measurement_device 'Siemens P4'
_diffrn_measurement_method '\w scans'
_diffrn_radiation_monochromator graphite
_diffrn_radiation_source 'fine-focus sealed tube'
_diffrn_radiation_type MoK\a
_diffrn_radiation_wavelength 0.71073
_diffrn_reflns_av_R_equivalents 0.0102
_diffrn_reflns_av_sigmaI/netI 0.0107
_diffrn_reflns_limit_h_max 8
_diffrn_reflns_limit_h_min -9
_diffrn_reflns_limit_k_max 14
_diffrn_reflns_limit_k_min -14
_diffrn_reflns_limit_l_max 15
_diffrn_reflns_limit_l_min -15
_diffrn_reflns_number 4404
_diffrn_reflns_theta_max 27.49
_diffrn_reflns_theta_min 2.48
_diffrn_standards_decay_% 2.07
_diffrn_standards_interval_count 97
_diffrn_standards_number 3
_exptl_absorpt_coefficient_mu 0.497
_exptl_absorpt_correction_T_max 0.9228
_exptl_absorpt_correction_T_min 0.8315
_exptl_absorpt_correction_type
;
numerical, using HABITUS (Herrendorf & Baernighausen, 1993)
;
_exptl_crystal_colour Colourless
_exptl_crystal_density_diffrn 1.709
_exptl_crystal_density_meas ?
_exptl_crystal_description Platelet
_exptl_crystal_F_000 480
_exptl_crystal_size_max 1.19
_exptl_crystal_size_mid 0.34
_exptl_crystal_size_min 0.18
_refine_diff_density_max 0.478
_refine_diff_density_min -0.348
_refine_ls_extinction_coef 0.0059(16)
_refine_ls_extinction_method SHELXL
_refine_ls_goodness_of_fit_all 1.124
_refine_ls_goodness_of_fit_obs 1.143
_refine_ls_hydrogen_treatment
;
H atoms were refined using the riding model, starting from fourier
coordinates
;
_refine_ls_matrix_type full
_refine_ls_number_parameters 124
_refine_ls_number_reflns 2042
_refine_ls_number_restraints 0
_refine_ls_restrained_S_all 1.124
_refine_ls_restrained_S_obs 1.143
_refine_ls_R_factor_all 0.0280
_refine_ls_R_factor_obs .0262
_refine_ls_shift/esd_max 0.000
_refine_ls_shift/esd_mean 0.000
_refine_ls_structure_factor_coef Fsqd
_refine_ls_weighting_details 'w = 1/[\s^2^(Fo^2^)+(0.0407P)^2^+0.6573P] where P=(Fo^2^+2Fc^2^)/3'
_refine_ls_weighting_scheme calc
_refine_ls_wR_factor_all 0.0778
_refine_ls_wR_factor_obs .0765
_reflns_number_observed 1916
_reflns_number_total 2042
_reflns_observed_criterion I>2sigma(I)
_cod_data_source_file sk1143.cif
_cod_data_source_block n12c1
_cod_depositor_comments
;
The following automatic conversions were performed:
'_symmetry_cell_setting' value 'Monoclinic' changed to 'monoclinic'
according to '/home/saulius/struct/CIF-dictionaries/cif_core.dic'
dictionary named 'cif_core.dic' version 2.4.1 from 2010-06-29.

Automatic conversion script
Id: cif_fix_enum 1527 2010-12-29 10:47:43Z saulius 

The following automatic conversions were performed:

'_symmetry_cell_setting' value 'Monoclinic' changed to 'monoclinic'
according to /home/saulius/struct/CIF-dictionaries/cif_core.dic
dictionary named 'cif_core.dic' version 2.4.1 from 2010-06-29.

Automatic conversion script
Id: cif_fix_values 1715 2011-07-08 13:25:40Z adriana 

The following automatic conversions were performed:

'_exptl_crystal_density_meas' value 'not measured' was changed to '?'
- the value is perceived as not measured.

Automatic conversion script
Id: cif_fix_values 3008 2015-01-20 13:52:24Z robertas 

The following automatic conversions were performed:

'_refine_ls_weighting_scheme' value 'calc w =
1/[\s^2^(Fo^2^)+(0.0407P)^2^+0.6573P] where P=(Fo^2^+2Fc^2^)/3' was
changed to 'calc'. New tag '_refine_ls_weighting_details' was
created. The value of the new tag was set to 'w =
1/[\s^2^(Fo^2^)+(0.0407P)^2^+0.6573P] where P=(Fo^2^+2Fc^2^)/3'.

Automatic conversion script
Id: cif_fix_values 3143 2015-03-26 13:38:13Z robertas 
;
_cod_original_sg_symbol_H-M 'P 21/n'
_cod_database_code 2007037

loop_
_symmetry_equiv_pos_as_xyz
'x, y, z'
'-x+1/2, y+1/2, -z+1/2'
'-x, -y, -z'
'x-1/2, -y-1/2, z-1/2'

loop_
_atom_site_aniso_label
_atom_site_aniso_U_11
_atom_site_aniso_U_22
_atom_site_aniso_U_33
_atom_site_aniso_U_12
_atom_site_aniso_U_13
_atom_site_aniso_U_23
P1 .0129(2) .0095(2) .0114(2) .00208(12) .00018(13) -.00016(12)
P2 .0115(2) .0106(2) .0102(2) .00053(12) .00136(13) -.00039(12)
O1 .0135(5) .0183(5) .0154(5) .0032(4) -.0003(4) .0004(4)
O2 .0268(6) .0099(5) .0176(5) .0020(4) -.0035(4) -.0008(4)
O3 .0173(5) .0210(6) .0111(5) .0013(4) .0032(4) -.0010(4)
O4 .0167(5) .0135(5) .0198(5) -.0028(4) .0003(4) .0009(4)
N1 .0123(5) .0128(6) .0124(6) -.0003(4) .0000(4) .0015(4)
N2 .0164(6) .0106(6) .0130(6) .0024(5) .0044(5) .0029(4)
N3 .0249(7) .0222(7) .0168(6) -.0033(6) .0046(5) -.0037(5)
N4 .0174(7) .0234(7) .0274(7) .0023(5) .0021(5) -.0095(6)
OW1 .0178(6) .0454(9) .0448(8) -.0008(6) .0026(6) .0289(7)
OW2 .0221(6) .0133(5) .0200(6) .0004(4) -.0030(4) -.0006(4)

loop_
_atom_site_label
_atom_site_fract_x
_atom_site_fract_y
_atom_site_fract_z
_atom_site_U_iso_or_equiv
_atom_site_thermal_displace_type
_atom_site_calc_flag
_atom_site_refinement_flags
_atom_site_occupancy
_atom_site_disorder_group
_atom_site_type_symbol
P1 .25491(6) .14488(3) .45685(3) .01129(12) Uani d . 1 . P
P2 .48244(5) .03938(3) .65373(3) .01076(12) Uani d . 1 . P
O1 .0358(2) .13149(10) .41286(9) .0158(2) Uani d . 1 . O
O2 .3185(2) .27089(10) .48884(9) .0183(2) Uani d . 1 . O
O3 .3952(2) .03391(10) .76520(9) .0164(2) Uani d . 1 . O
O4 .6295(2) .13826(10) .63067(9) .0167(2) Uani d . 1 . O
N1 .2827(2) .05210(11) .56258(10) .0125(2) Uani d . 1 . N
H1 .1862(2) -.00588(11) .56225(10) .018(5) Uiso d R 1 . H
N2 .4155(2) .09709(11) .36421(10) .0132(3) Uani d . 1 . N
H2 .4490(2) .15352(11) .32039(10) .033(6) Uiso d R 1 . H
N3 .4498(2) .39339(13) .68772(11) .0212(3) Uani d . 1 . N
H31 .5408(2) .43661(13) .65996(11) .029(6) Uiso d R 1 . H
H32 .3360(2) .43341(13) .69826(11) .034(6) Uiso d R 1 . H
H33 .4189(2) .33881(13) .63936(11) .043(7) Uiso d R 1 . H
H34 .4879(2) .37541(13) .75996(11) .039(7) Uiso d R 1 . H
N4 -.2518(2) .30918(14) .44758(12) .0227(3) Uani d . 1 . N
H41 -.1322(2) .25467(14) .43885(12) .042(7) Uiso d R 1 . H
H42 -.2166(2) .37717(14) .49835(12) .040(7) Uiso d R 1 . H
H43 -.3944(2) .28727(14) .46055(12) .108(14) Uiso d R 1 . H
H44 -.2641(2) .33857(14) .36215(12) .134(18) Uiso d R 1 . H
OW1 .4994(2) .30712(14) .22858(12) .0360(4) Uani d . 1 . O
H11 .3811(2) .32636(14) .19964(12) .059(9) Uiso d R 1 . H
H12 .5888(2) .34066(14) .20104(12) .061(9) Uiso d R 1 . H
OW2 .7186(2) .00975(10) -.08651(9) .0186(2) Uani d . 1 . O
H21 .6149(2) .01720(10) -.11920(9) .036(7) Uiso d R 1 . H
H22 .7413(2) .08070(10) -.05810(9) .046(7) Uiso d R 1 . H

loop_
_atom_type_symbol
_atom_type_description
_atom_type_scat_dispersion_real
_atom_type_scat_dispersion_imag
_atom_type_scat_source
N N 0.0061 0.0033 'International Tables Vol C Tables 4.2.6.8 and 6.1.1.4'
H H 0.0000 0.0000 'International Tables Vol C Tables 4.2.6.8 and 6.1.1.4'
O O 0.0106 0.0060 'International Tables Vol C Tables 4.2.6.8 and 6.1.1.4'
P P 0.1023 0.0942 'International Tables Vol C Tables 4.2.6.8 and 6.1.1.4'

loop_
_geom_angle_atom_site_label_1
_geom_angle_atom_site_label_2
_geom_angle_atom_site_label_3
_geom_angle_site_symmetry_1
_geom_angle_site_symmetry_3
_geom_angle
_geom_angle_publ_flag
O2 P1 O1 . . 115.41(6) yes
O2 P1 N1 . . 110.56(6) yes
O1 P1 N1 . . 106.48(6) yes
O2 P1 N2 . . 107.29(7) yes
O1 P1 N2 . . 109.90(6) yes
N1 P1 N2 . . 106.91(6) yes
O4 P2 O3 . . 118.52(7) yes
O4 P2 N2 . 3_656 111.87(6) yes
O3 P2 N2 . 3_656 104.77(6) yes
O4 P2 N1 . . 107.28(6) yes
O3 P2 N1 . . 106.98(6) yes
N2 P2 N1 3_656 . 106.79(6) yes
P1 N1 P2 . . 128.61(8) yes
P2 N2 P1 3_656 . 130.10(8) yes

loop_
_geom_bond_atom_site_label_1
_geom_bond_atom_site_label_2
_geom_bond_site_symmetry_2
_geom_bond_distance
_geom_bond_publ_flag
P1 O2 . 1.5006(11) yes
P1 O1 . 1.5105(11) yes
P1 N1 . 1.6588(13) yes
P1 N2 . 1.6729(13) yes
P2 O4 . 1.4920(11) yes
P2 O3 . 1.5121(11) yes
P2 N2 3_656 1.6689(13) yes
P2 N1 . 1.6818(13) yes
N2 P2 3_656 1.6689(13) ?
